data_2206756
loop_
_publ_author_name
'K\"uckmann, Theresa'
'Lerner, Hans-Wolfram'
'Bolte, Michael'

_publ_section_title
;
 Methyltriphenylsilane
;
_journal_coeditor_code NC6044
_journal_issue 9
_journal_name_full 'Acta Crystallographica Section E'
_journal_page_first o3030
_journal_page_last o3031
_journal_paper_doi 10.1107/S1600536805026310
_journal_volume 61
_journal_year 2005
_chemical_formula_iupac 'C19 H18 Si'
_chemical_formula_moiety 'C19 H18 Si'
_chemical_formula_sum 'C19 H18 Si'
_chemical_formula_weight 274.42
_chemical_name_systematic
;
Methyltriphenylsilane
;
_space_group_IT_number 14
_symmetry_cell_setting monoclinic
_symmetry_space_group_name_Hall '-P 2ybc'
_symmetry_space_group_name_H-M 'P 1 21/c 1'
_atom_sites_solution_hydrogens geom
_atom_sites_solution_primary direct
_atom_sites_solution_secondary difmap
_audit_creation_method SHELXL-97
_cell_angle_alpha 90.00
_cell_angle_beta 107.883(5)
_cell_angle_gamma 90.00
_cell_formula_units_Z 8
_cell_length_a 18.5888(12)
_cell_length_b 9.5697(5)
_cell_length_c 18.3776(13)
_cell_measurement_reflns_used 31037
_cell_measurement_temperature 173(2)
_cell_measurement_theta_max 25.1
_cell_measurement_theta_min 2.2
_cell_volume 3111.2(4)
_computing_cell_refinement X-Area
_computing_data_collection 'X-Area (Stoe & Cie, 2001)'
_computing_data_reduction X-Area
_computing_molecular_graphics 'XP in SHELXTL-Plus (Sheldrick, 1991)'
_computing_publication_material 'SHELXL97 and PLATON'
_computing_structure_refinement 'SHELXL97 (Sheldrick, 1997)'
_computing_structure_solution 'SHELXS97 (Sheldrick, 1990)'
_diffrn_ambient_temperature 173(2)
_diffrn_measured_fraction_theta_full 0.999
_diffrn_measured_fraction_theta_max 0.991
_diffrn_measurement_device_type 'Stoe IPDS II two-circle'
_diffrn_measurement_method \w
_diffrn_radiation_monochromator graphite
_diffrn_radiation_source 'fine-focus sealed tube'
_diffrn_radiation_type MoK\a
_diffrn_radiation_wavelength 0.71073
_diffrn_reflns_av_R_equivalents 0.0698
_diffrn_reflns_av_sigmaI/netI 0.0348
_diffrn_reflns_limit_h_max 22
_diffrn_reflns_limit_h_min -21
_diffrn_reflns_limit_k_max 11
_diffrn_reflns_limit_k_min -11
_diffrn_reflns_limit_l_max 22
_diffrn_reflns_limit_l_min -22
_diffrn_reflns_number 37476
_diffrn_reflns_theta_full 25.00
_diffrn_reflns_theta_max 25.27
_diffrn_reflns_theta_min 2.30
_diffrn_standards_decay_% 0
_diffrn_standards_interval_time 0
_diffrn_standards_number 0
_exptl_absorpt_coefficient_mu 0.139
_exptl_absorpt_correction_T_max 0.940
_exptl_absorpt_correction_T_min 0.928
_exptl_absorpt_correction_type multi-scan
_exptl_absorpt_process_details '(MULABS; Spek, 2003; Blessing, 1995)'
_exptl_crystal_colour colourless
_exptl_crystal_density_diffrn 1.172
_exptl_crystal_density_method 'not measured'
_exptl_crystal_description block
_exptl_crystal_F_000 1168
_exptl_crystal_size_max 0.52
_exptl_crystal_size_mid 0.48
_exptl_crystal_size_min 0.46
_refine_diff_density_max 0.409
_refine_diff_density_min -0.243
_refine_ls_extinction_method none
_refine_ls_goodness_of_fit_ref 1.002
_refine_ls_hydrogen_treatment constr
_refine_ls_matrix_type full
_refine_ls_number_parameters 361
_refine_ls_number_reflns 5587
_refine_ls_number_restraints 0
_refine_ls_restrained_S_all 1.002
_refine_ls_R_factor_all 0.0456
_refine_ls_R_factor_gt 0.0356
_refine_ls_shift/su_max 0.001
_refine_ls_shift/su_mean 0.000
_refine_ls_structure_factor_coef Fsqd
_refine_ls_weighting_details 'calc w = 1/[\s^2^(Fo^2^)+(0.0578P)^2^] where P = (Fo^2^+2Fc^2^)/3'
_refine_ls_weighting_scheme calc
_refine_ls_wR_factor_gt 0.0880
_refine_ls_wR_factor_ref 0.0913
_reflns_number_gt 4463
_reflns_number_total 5587
_reflns_threshold_expression I>2\s(I)
_cod_data_source_file nc6044.cif
_cod_data_source_block I
_cod_depositor_comments
;
The following automatic conversions were performed:
'_symmetry_cell_setting' value 'Monoclinic' changed to 'monoclinic'
according to '/home/saulius/struct/CIF-dictionaries/cif_core.dic'
dictionary named 'cif_core.dic' version 2.4.1 from 2010-06-29.

Automatic conversion script
Id: cif_fix_enum 1527 2010-12-29 10:47:43Z saulius 

The following automatic conversions were performed:

'_symmetry_cell_setting' value 'Monoclinic' changed to 'monoclinic'
according to /home/saulius/struct/CIF-dictionaries/cif_core.dic
dictionary named 'cif_core.dic' version 2.4.1 from 2010-06-29.

Automatic conversion script
Id: cif_fix_values 1715 2011-07-08 13:25:40Z adriana 
;
_cod_original_sg_symbol_H-M 'P 21/c'
_cod_database_code 2206756
_cod_database_fobs_code 2206756

loop_
_symmetry_equiv_pos_as_xyz
'x, y, z'
'-x, y+1/2, -z+1/2'
'-x, -y, -z'
'x, -y-1/2, z-1/2'

loop_
_atom_site_label
_atom_site_fract_x
_atom_site_fract_y
_atom_site_fract_z
_atom_site_U_iso_or_equiv
_atom_site_adp_type
_atom_site_calc_flag
_atom_site_refinement_flags
_atom_site_occupancy
_atom_site_type_symbol
Si1 0.43989(2) 0.16356(4) 0.31717(2) 0.03314(11) Uani d . 1 Si
C1 0.40171(10) 0.01450(17) 0.35984(11) 0.0512(4) Uani d . 1 C
H1A 0.4205 0.0208 0.4157 0.077 Uiso calc R 1 H
H1B 0.4183 -0.0739 0.3433 0.077 Uiso calc R 1 H
H1C 0.3464 0.0185 0.3428 0.077 Uiso calc R 1 H
C11 0.40779(8) 0.33438(14) 0.34672(7) 0.0324(3) Uani d . 1 C
C12 0.45736(8) 0.43669(15) 0.38715(8) 0.0381(3) Uani d . 1 C
H12 0.5102 0.4195 0.4021 0.046 Uiso calc R 1 H
C13 0.43130(9) 0.56290(16) 0.40608(9) 0.0435(3) Uani d . 1 C
H13 0.4661 0.6313 0.4336 0.052 Uiso calc R 1 H
C14 0.35479(9) 0.58918(16) 0.38492(9) 0.0439(4) Uani d . 1 C
H14 0.3368 0.6757 0.3979 0.053 Uiso calc R 1 H
C15 0.30430(9) 0.48976(17) 0.34493(9) 0.0419(3) Uani d . 1 C
H15 0.2515 0.5077 0.3305 0.050 Uiso calc R 1 H
C16 0.33054(8) 0.36392(15) 0.32590(8) 0.0368(3) Uani d . 1 C
H16 0.2953 0.2963 0.2981 0.044 Uiso calc R 1 H
C21 0.54551(8) 0.15511(14) 0.35261(8) 0.0346(3) Uani d . 1 C
C22 0.58294(9) 0.14780(15) 0.43149(8) 0.0404(3) Uani d . 1 C
H22 0.5541 0.1501 0.4661 0.048 Uiso calc R 1 H
C23 0.66066(9) 0.13730(16) 0.46006(9) 0.0445(4) Uani d . 1 C
H23 0.6847 0.1314 0.5136 0.053 Uiso calc R 1 H
C24 0.70326(9) 0.13541(16) 0.41016(10) 0.0457(4) Uani d . 1 C
H24 0.7568 0.1286 0.4294 0.055 Uiso calc R 1 H
C25 0.66813(9) 0.14343(16) 0.33273(9) 0.0434(4) Uani d . 1 C
H25 0.6975 0.1426 0.2986 0.052 Uiso calc R 1 H
C26 0.59001(8) 0.15272(14) 0.30400(8) 0.0374(3) Uani d . 1 C
H26 0.5665 0.1575 0.2503 0.045 Uiso calc R 1 H
C31 0.40437(8) 0.15252(14) 0.21035(8) 0.0343(3) Uani d . 1 C
C32 0.41144(9) 0.26641(15) 0.16562(9) 0.0428(3) Uani d . 1 C
H32 0.4347 0.3497 0.1899 0.051 Uiso calc R 1 H
C33 0.38532(11) 0.26061(18) 0.08679(10) 0.0548(4) Uani d . 1 C
H33 0.3907 0.3396 0.0576 0.066 Uiso calc R 1 H
C34 0.35146(11) 0.1411(2) 0.05018(10) 0.0566(5) Uani d . 1 C
H34 0.3336 0.1373 -0.0041 0.068 Uiso calc R 1 H
C35 0.34384(10) 0.02773(18) 0.09279(10) 0.0544(4) Uani d . 1 C
H35 0.3205 -0.0549 0.0678 0.065 Uiso calc R 1 H
C36 0.36993(9) 0.03265(16) 0.17200(9) 0.0443(4) Uani d . 1 C
H36 0.3643 -0.0470 0.2006 0.053 Uiso calc R 1 H
Si1A 0.94763(2) 0.42997(4) 0.83230(2) 0.03239(11) Uani d . 1 Si
C1A 0.91312(10) 0.28692(18) 0.88229(9) 0.0478(4) Uani d . 1 C
H1A1 0.9357 0.2975 0.9377 0.072 Uiso calc R 1 H
H1A2 0.9277 0.1963 0.8663 0.072 Uiso calc R 1 H
H1A3 0.8579 0.2920 0.8691 0.072 Uiso calc R 1 H
C11A 0.91760(8) 0.60399(14) 0.86023(7) 0.0335(3) Uani d . 1 C
C12A 0.96788(9) 0.71196(15) 0.89123(8) 0.0387(3) Uani d . 1 C
H12A 1.0205 0.6978 0.9002 0.046 Uiso calc R 1 H
C13A 0.94261(10) 0.84014(16) 0.90938(9) 0.0454(4) Uani d . 1 C
H13A 0.9779 0.9123 0.9308 0.054 Uiso calc R 1 H
C14A 0.86663(10) 0.86273(17) 0.89642(9) 0.0467(4) Uani d . 1 C
H14A 0.8494 0.9505 0.9087 0.056 Uiso calc R 1 H
C15A 0.81544(9) 0.75804(17) 0.86555(9) 0.0450(4) Uani d . 1 C
H15A 0.7629 0.7734 0.8566 0.054 Uiso calc R 1 H
C16A 0.84076(8) 0.63003(16) 0.84757(8) 0.0390(3) Uani d . 1 C
H16A 0.8051 0.5586 0.8262 0.047 Uiso calc R 1 H
C21A 1.05315(8) 0.41819(13) 0.85773(8) 0.0319(3) Uani d . 1 C
C22A 1.09818(8) 0.40350(15) 0.93417(8) 0.0367(3) Uani d . 1 C
H22A 1.0750 0.4053 0.9736 0.044 Uiso calc R 1 H
C23A 1.17546(8) 0.38645(15) 0.95320(8) 0.0397(3) Uani d . 1 C
H23A 1.2050 0.3766 1.0052 0.048 Uiso calc R 1 H
C24A 1.20976(8) 0.38376(15) 0.89625(9) 0.0401(3) Uani d . 1 C
H24A 1.2629 0.3711 0.9091 0.048 Uiso calc R 1 H
C25A 1.16697(8) 0.39937(16) 0.82097(9) 0.0397(3) Uani d . 1 C
H25A 1.1907 0.3986 0.7820 0.048 Uiso calc R 1 H
C26A 1.08944(8) 0.41617(14) 0.80188(8) 0.0351(3) Uani d . 1 C
H26A 1.0605 0.4265 0.7497 0.042 Uiso calc R 1 H
C31A 0.90485(8) 0.41143(14) 0.72623(8) 0.0331(3) Uani d . 1 C
C32A 0.90617(9) 0.52198(15) 0.67703(8) 0.0393(3) Uani d . 1 C
H32A 0.9289 0.6079 0.6979 0.047 Uiso calc R 1 H
C33A 0.87525(10) 0.50921(17) 0.59869(9) 0.0451(4) Uani d . 1 C
H33A 0.8767 0.5859 0.5664 0.054 Uiso calc R 1 H
C34A 0.84220(9) 0.38480(17) 0.56748(9) 0.0459(4) Uani d . 1 C
H34A 0.8210 0.3758 0.5136 0.055 Uiso calc R 1 H
C35A 0.84003(9) 0.27414(16) 0.61428(9) 0.0436(4) Uani d . 1 C
H35A 0.8172 0.1887 0.5927 0.052 Uiso calc R 1 H
C36A 0.87110(8) 0.28658(15) 0.69294(9) 0.0379(3) Uani d . 1 C
H36A 0.8694 0.2091 0.7247 0.046 Uiso calc R 1 H

loop_
_atom_site_aniso_label
_atom_site_aniso_U_11
_atom_site_aniso_U_22
_atom_site_aniso_U_33
_atom_site_aniso_U_12
_atom_site_aniso_U_13
_atom_site_aniso_U_23
Si1 0.0297(2) 0.0318(2) 0.0377(2) 0.00226(15) 0.00993(15) 0.00197(14)
C1 0.0491(10) 0.0448(9) 0.0641(10) 0.0016(7) 0.0241(8) 0.0118(7)
C11 0.0295(7) 0.0370(7) 0.0308(6) 0.0030(6) 0.0097(5) 0.0024(5)
C12 0.0310(7) 0.0432(8) 0.0392(8) 0.0013(6) 0.0096(6) -0.0010(6)
C13 0.0446(9) 0.0414(8) 0.0436(8) -0.0024(7) 0.0125(7) -0.0060(6)
C14 0.0505(10) 0.0413(8) 0.0418(8) 0.0107(7) 0.0171(7) -0.0018(6)
C15 0.0329(8) 0.0511(8) 0.0419(8) 0.0106(7) 0.0119(6) 0.0020(6)
C16 0.0306(7) 0.0425(8) 0.0363(7) -0.0001(6) 0.0090(6) -0.0003(6)
C21 0.0344(8) 0.0292(6) 0.0388(7) 0.0042(6) 0.0090(6) 0.0002(5)
C22 0.0382(8) 0.0442(8) 0.0383(7) 0.0088(7) 0.0112(6) 0.0018(6)
C23 0.0391(9) 0.0465(8) 0.0412(8) 0.0086(7) 0.0024(7) -0.0010(6)
C24 0.0302(8) 0.0449(8) 0.0580(10) 0.0041(6) 0.0075(7) -0.0054(7)
C25 0.0371(8) 0.0427(8) 0.0533(9) 0.0025(6) 0.0182(7) -0.0050(7)
C26 0.0370(8) 0.0358(7) 0.0385(7) 0.0017(6) 0.0105(6) -0.0029(6)
C31 0.0277(7) 0.0312(7) 0.0418(7) 0.0039(5) 0.0075(6) -0.0033(5)
C32 0.0491(9) 0.0347(7) 0.0424(8) 0.0018(7) 0.0107(7) -0.0010(6)
C33 0.0670(12) 0.0507(9) 0.0440(9) 0.0159(8) 0.0129(8) 0.0049(7)
C34 0.0546(11) 0.0655(11) 0.0400(8) 0.0215(9) 0.0004(7) -0.0115(8)
C35 0.0435(10) 0.0497(9) 0.0600(10) 0.0064(8) 0.0012(8) -0.0228(8)
C36 0.0381(8) 0.0348(7) 0.0566(9) 0.0027(6) 0.0094(7) -0.0081(6)
Si1A 0.0289(2) 0.03326(19) 0.0351(2) -0.00052(15) 0.00987(15) 0.00059(14)
C1A 0.0433(9) 0.0497(9) 0.0511(9) -0.0048(7) 0.0155(7) 0.0087(7)
C11A 0.0337(7) 0.0396(7) 0.0285(6) 0.0019(6) 0.0114(5) 0.0013(5)
C12A 0.0365(8) 0.0432(8) 0.0384(8) -0.0021(6) 0.0147(6) -0.0018(6)
C13A 0.0539(10) 0.0427(8) 0.0420(8) -0.0053(7) 0.0184(7) -0.0058(6)
C14A 0.0630(11) 0.0422(8) 0.0393(8) 0.0131(8) 0.0222(7) 0.0013(6)
C15A 0.0405(9) 0.0568(9) 0.0398(8) 0.0145(7) 0.0155(7) 0.0052(7)
C16A 0.0328(8) 0.0476(8) 0.0369(7) 0.0003(6) 0.0109(6) -0.0001(6)
C21A 0.0319(7) 0.0280(6) 0.0356(7) 0.0005(5) 0.0098(5) -0.0006(5)
C22A 0.0359(8) 0.0409(7) 0.0343(7) -0.0007(6) 0.0125(6) 0.0025(6)
C23A 0.0360(8) 0.0423(8) 0.0368(7) -0.0003(6) 0.0054(6) 0.0046(6)
C24A 0.0299(8) 0.0412(7) 0.0484(8) 0.0021(6) 0.0109(6) -0.0001(6)
C25A 0.0372(8) 0.0432(8) 0.0426(8) 0.0027(6) 0.0179(6) -0.0029(6)
C26A 0.0353(8) 0.0353(7) 0.0335(7) 0.0009(6) 0.0089(6) -0.0020(5)
C31A 0.0258(7) 0.0335(7) 0.0383(7) 0.0026(5) 0.0072(5) -0.0034(5)
C32A 0.0412(8) 0.0331(7) 0.0423(8) 0.0011(6) 0.0108(6) -0.0014(6)
C33A 0.0495(9) 0.0435(8) 0.0414(8) 0.0090(7) 0.0125(7) 0.0041(6)
C34A 0.0392(9) 0.0540(9) 0.0392(8) 0.0112(7) 0.0042(6) -0.0075(7)
C35A 0.0339(8) 0.0414(8) 0.0503(9) 0.0026(6) 0.0053(7) -0.0135(7)
C36A 0.0312(8) 0.0331(7) 0.0485(8) 0.0025(6) 0.0108(6) -0.0025(6)

loop_
_atom_type_symbol
_atom_type_description
_atom_type_scat_dispersion_real
_atom_type_scat_dispersion_imag
_atom_type_scat_source
C C 0.0033 0.0016 'International Tables Vol C Tables 4.2.6.8 and 6.1.1.4'
H H 0.0000 0.0000 'International Tables Vol C Tables 4.2.6.8 and 6.1.1.4'
Si Si 0.0817 0.0704 'International Tables Vol C Tables 4.2.6.8 and 6.1.1.4'

loop_
_geom_angle_atom_site_label_1
_geom_angle_atom_site_label_2
_geom_angle_atom_site_label_3
_geom_angle
C1 Si1 C21 108.30(7)
C1 Si1 C31 109.85(8)
C21 Si1 C31 110.92(6)
C1 Si1 C11 110.36(7)
C21 Si1 C11 109.26(6)
C31 Si1 C11 108.15(6)
Si1 C1 H1A 109.5
Si1 C1 H1B 109.5
H1A C1 H1B 109.5
Si1 C1 H1C 109.5
H1A C1 H1C 109.5
H1B C1 H1C 109.5
C12 C11 C16 117.39(13)
C12 C11 Si1 123.34(10)
C16 C11 Si1 119.25(10)
C13 C12 C11 121.46(14)
C13 C12 H12 119.3
C11 C12 H12 119.3
C14 C13 C12 119.92(14)
C14 C13 H13 120.0
C12 C13 H13 120.0
C13 C14 C15 119.94(14)
C13 C14 H14 120.0
C15 C14 H14 120.0
C14 C15 C16 120.00(14)
C14 C15 H15 120.0
C16 C15 H15 120.0
C15 C16 C11 121.29(14)
C15 C16 H16 119.4
C11 C16 H16 119.4
C26 C21 C22 117.27(14)
C26 C21 Si1 122.98(11)
C22 C21 Si1 119.74(11)
C23 C22 C21 121.68(14)
C23 C22 H22 119.2
C21 C22 H22 119.2
C22 C23 C24 119.59(14)
C22 C23 H23 120.2
C24 C23 H23 120.2
C25 C24 C23 119.94(15)
C25 C24 H24 120.0
C23 C24 H24 120.0
C24 C25 C26 120.47(14)
C24 C25 H25 119.8
C26 C25 H25 119.8
C25 C26 C21 121.04(14)
C25 C26 H26 119.5
C21 C26 H26 119.5
C36 C31 C32 117.15(14)
C36 C31 Si1 122.39(11)
C32 C31 Si1 120.46(10)
C33 C32 C31 121.36(15)
C33 C32 H32 119.3
C31 C32 H32 119.3
C34 C33 C32 120.45(17)
C34 C33 H33 119.8
C32 C33 H33 119.8
C35 C34 C33 119.35(16)
C35 C34 H34 120.3
C33 C34 H34 120.3
C34 C35 C36 120.57(15)
C34 C35 H35 119.7
C36 C35 H35 119.7
C35 C36 C31 121.11(16)
C35 C36 H36 119.4
C31 C36 H36 119.4
C1A Si1A C31A 109.99(7)
C1A Si1A C21A 108.92(7)
C31A Si1A C21A 109.32(6)
C1A Si1A C11A 109.86(7)
C31A Si1A C11A 107.55(6)
C21A Si1A C11A 111.19(6)
Si1A C1A H1A1 109.5
Si1A C1A H1A2 109.5
H1A1 C1A H1A2 109.5
Si1A C1A H1A3 109.5
H1A1 C1A H1A3 109.5
H1A2 C1A H1A3 109.5
C12A C11A C16A 117.34(13)
C12A C11A Si1A 123.47(11)
C16A C11A Si1A 119.17(11)
C13A C12A C11A 121.27(14)
C13A C12A H12A 119.4
C11A C12A H12A 119.4
C14A C13A C12A 120.12(15)
C14A C13A H13A 119.9
C12A C13A H13A 119.9
C13A C14A C15A 119.97(14)
C13A C14A H14A 120.0
C15A C14A H14A 120.0
C14A C15A C16A 119.86(15)
C14A C15A H15A 120.1
C16A C15A H15A 120.1
C15A C16A C11A 121.45(14)
C15A C16A H16A 119.3
C11A C16A H16A 119.3
C26A C21A C22A 117.50(13)
C26A C21A Si1A 121.62(10)
C22A C21A Si1A 120.80(10)
C23A C22A C21A 121.32(13)
C23A C22A H22A 119.3
C21A C22A H22A 119.3
C22A C23A C24A 119.77(13)
C22A C23A H23A 120.1
C24A C23A H23A 120.1
C25A C24A C23A 120.02(14)
C25A C24A H24A 120.0
C23A C24A H24A 120.0
C24A C25A C26A 120.20(14)
C24A C25A H25A 119.9
C26A C25A H25A 119.9
C25A C26A C21A 121.19(13)
C25A C26A H26A 119.4
C21A C26A H26A 119.4
C32A C31A C36A 117.27(13)
C32A C31A Si1A 121.03(10)
C36A C31A Si1A 121.70(11)
C33A C32A C31A 121.54(14)
C33A C32A H32A 119.2
C31A C32A H32A 119.2
C34A C33A C32A 119.90(15)
C34A C33A H33A 120.0
C32A C33A H33A 120.0
C35A C34A C33A 119.98(14)
C35A C34A H34A 120.0
C33A C34A H34A 120.0
C34A C35A C36A 120.25(14)
C34A C35A H35A 119.9
C36A C35A H35A 119.9
C35A C36A C31A 121.06(14)
C35A C36A H36A 119.5
C31A C36A H36A 119.5

loop_
_geom_bond_atom_site_label_1
_geom_bond_atom_site_label_2
_geom_bond_distance
Si1 C1 1.8696(16)
Si1 C21 1.8708(15)
Si1 C31 1.8721(14)
Si1 C11 1.8767(14)
C1 H1A 0.9800
C1 H1B 0.9800
C1 H1C 0.9800
C11 C12 1.393(2)
C11 C16 1.397(2)
C12 C13 1.385(2)
C12 H12 0.9500
C13 C14 1.378(2)
C13 H13 0.9500
C14 C15 1.379(2)
C14 H14 0.9500
C15 C16 1.384(2)
C15 H15 0.9500
C16 H16 0.9500
C21 C26 1.392(2)
C21 C22 1.404(2)
C22 C23 1.381(2)
C22 H22 0.9500
C23 C24 1.384(2)
C23 H23 0.9500
C24 C25 1.373(2)
C24 H24 0.9500
C25 C26 1.387(2)
C25 H25 0.9500
C26 H26 0.9500
C31 C36 1.395(2)
C31 C32 1.395(2)
C32 C33 1.381(2)
C32 H32 0.9500
C33 C34 1.377(3)
C33 H33 0.9500
C34 C35 1.371(3)
C34 H34 0.9500
C35 C36 1.387(2)
C35 H35 0.9500
C36 H36 0.9500
Si1A C1A 1.8685(16)
Si1A C31A 1.8740(14)
Si1A C21A 1.8750(14)
Si1A C11A 1.8773(14)
C1A H1A1 0.9800
C1A H1A2 0.9800
C1A H1A3 0.9800
C11A C12A 1.392(2)
C11A C16A 1.397(2)
C12A C13A 1.390(2)
C12A H12A 0.9500
C13A C14A 1.375(2)
C13A H13A 0.9500
C14A C15A 1.378(2)
C14A H14A 0.9500
C15A C16A 1.388(2)
C15A H15A 0.9500
C16A H16A 0.9500
C21A C26A 1.391(2)
C21A C22A 1.4042(19)
C22A C23A 1.380(2)
C22A H22A 0.9500
C23A C24A 1.383(2)
C23A H23A 0.9500
C24A C25A 1.376(2)
C24A H24A 0.9500
C25A C26A 1.384(2)
C25A H25A 0.9500
C26A H26A 0.9500
C31A C32A 1.397(2)
C31A C36A 1.3998(19)
C32A C33A 1.382(2)
C32A H32A 0.9500
C33A C34A 1.381(2)
C33A H33A 0.9500
C34A C35A 1.373(2)
C34A H34A 0.9500
C35A C36A 1.387(2)
C35A H35A 0.9500
C36A H36A 0.9500

loop_
_geom_torsion_atom_site_label_1
_geom_torsion_atom_site_label_2
_geom_torsion_atom_site_label_3
_geom_torsion_atom_site_label_4
_geom_torsion
C1 Si1 C11 C12 120.35(13)
C21 Si1 C11 C12 1.38(14)
C31 Si1 C11 C12 -119.46(12)
C1 Si1 C11 C16 -61.42(13)
C21 Si1 C11 C16 179.61(10)
C31 Si1 C11 C16 58.77(12)
C16 C11 C12 C13 0.0(2)
Si1 C11 C12 C13 178.27(11)
C11 C12 C13 C14 0.1(2)
C12 C13 C14 C15 0.0(2)
C13 C14 C15 C16 -0.2(2)
C14 C15 C16 C11 0.3(2)
C12 C11 C16 C15 -0.2(2)
Si1 C11 C16 C15 -178.55(11)
C1 Si1 C21 C26 125.53(12)
C31 Si1 C21 C26 4.90(13)
C11 Si1 C21 C26 -114.23(12)
C1 Si1 C21 C22 -53.08(13)
C31 Si1 C21 C22 -173.71(11)
C11 Si1 C21 C22 67.16(12)
C26 C21 C22 C23 -0.6(2)
Si1 C21 C22 C23 178.08(12)
C21 C22 C23 C24 0.7(2)
C22 C23 C24 C25 -0.2(2)
C23 C24 C25 C26 -0.3(2)
C24 C25 C26 C21 0.4(2)
C22 C21 C26 C25 0.0(2)
Si1 C21 C26 C25 -178.62(11)
C1 Si1 C31 C36 -13.59(14)
C21 Si1 C31 C36 106.11(13)
C11 Si1 C31 C36 -134.09(12)
C1 Si1 C31 C32 166.22(12)
C21 Si1 C31 C32 -74.09(13)
C11 Si1 C31 C32 45.71(13)
C36 C31 C32 C33 0.1(2)
Si1 C31 C32 C33 -179.70(13)
C31 C32 C33 C34 -0.1(3)
C32 C33 C34 C35 0.1(3)
C33 C34 C35 C36 -0.1(3)
C34 C35 C36 C31 0.1(3)
C32 C31 C36 C35 -0.1(2)
Si1 C31 C36 C35 179.69(12)
C1A Si1A C11A C12A 124.45(12)
C31A Si1A C11A C12A -115.85(12)
C21A Si1A C11A C12A 3.80(13)
C1A Si1A C11A C16A -57.54(13)
C31A Si1A C11A C16A 62.16(12)
C21A Si1A C11A C16A -178.19(10)
C16A C11A C12A C13A 0.5(2)
Si1A C11A C12A C13A 178.52(11)
C11A C12A C13A C14A -0.4(2)
C12A C13A C14A C15A 0.2(2)
C13A C14A C15A C16A -0.1(2)
C14A C15A C16A C11A 0.2(2)
C12A C11A C16A C15A -0.4(2)
Si1A C11A C16A C15A -178.50(11)
C1A Si1A C21A C26A 128.39(12)
C31A Si1A C21A C26A 8.18(13)
C11A Si1A C21A C26A -110.41(11)
C1A Si1A C21A C22A -48.17(13)
C31A Si1A C21A C22A -168.38(11)
C11A Si1A C21A C22A 73.03(12)
C26A C21A C22A C23A -0.6(2)
Si1A C21A C22A C23A 176.13(11)
C21A C22A C23A C24A 0.0(2)
C22A C23A C24A C25A 0.6(2)
C23A C24A C25A C26A -0.8(2)
C24A C25A C26A C21A 0.2(2)
C22A C21A C26A C25A 0.4(2)
Si1A C21A C26A C25A -176.24(11)
C1A Si1A C31A C32A 163.95(12)
C21A Si1A C31A C32A -76.50(13)
C11A Si1A C31A C32A 44.33(13)
C1A Si1A C31A C36A -16.76(14)
C21A Si1A C31A C36A 102.79(12)
C11A Si1A C31A C36A -136.37(12)
C36A C31A C32A C33A 0.2(2)
Si1A C31A C32A C33A 179.56(12)
C31A C32A C33A C34A -0.1(2)
C32A C33A C34A C35A 0.1(2)
C33A C34A C35A C36A -0.1(2)
C34A C35A C36A C31A 0.3(2)
C32A C31A C36A C35A -0.3(2)
Si1A C31A C36A C35A -179.63(11)

loop_
_cod_related_entry_id
_cod_related_entry_database
_cod_related_entry_code
1 ChemSpider 455964
